data_7221287
loop_
_publ_author_name
'Mouahid, F.E.'
'Bruque, S.'
'Zahir, M.'
'Maldonado-Manso, P.'
'Losilla, E.R.'
'Aranda, M.A.G.'
'Rivera, A.'
'Santamaria, J.'
'Leon, C.'

_publ_section_title
;
 Na-Li exchange of Na1+x Ti2-x Alx (P O4)3 (0.6 <= x <= 0.9)
 NASICONseries: a Rietveld and impedance study
;
_journal_name_full 'Journal of Materials Chemistry'
_journal_page_first 3258
_journal_page_last 3263
_journal_volume 11
_journal_year 2001
_chemical_formula_sum 'Al0.8 Li1.09 Na0.71 O12 P3 Ti1.2'
_chemical_name_systematic '(Li1.09 Na0.71) (Ti1.2 Al0.8) (P O4)3'
_space_group_IT_number 167
_symmetry_space_group_name_Hall '-R 3 2"c'
_symmetry_space_group_name_H-M 'R -3 c :H'
_cell_angle_alpha 90
_cell_angle_beta 90
_cell_angle_gamma 120
_cell_formula_units_Z 6
_cell_length_a 8.4203
_cell_length_b 8.4203
_cell_length_c 21.592
_cell_volume 1325.802
_citation_journal_id_ASTM JMACEP
_cod_data_source_file Mouahid_JMACEP_2001_1806.cif
_cod_data_source_block Al0.8Li1.09Na0.71O12P3Ti1.2
_cod_database_code 7221287

loop_
_symmetry_equiv_pos_as_xyz
x,y,z
-y,x-y,z
-x+y,-x,z
y,x,-z+1/2
-x,-x+y,-z+1/2
x-y,-y,-z+1/2
-x,-y,-z
y,-x+y,-z
x-y,x,-z
-y,-x,z-1/2
x,x-y,z-1/2
-x+y,y,z-1/2
x+2/3,y+1/3,z+1/3
-y+2/3,x-y+1/3,z+1/3
-x+y+2/3,-x+1/3,z+1/3
y+2/3,x+1/3,-z+5/6
-x+2/3,-x+y+1/3,-z+5/6
x-y+2/3,-y+1/3,-z+5/6
-x+2/3,-y+1/3,-z+1/3
y+2/3,-x+y+1/3,-z+1/3
x-y+2/3,x+1/3,-z+1/3
-y+2/3,-x+1/3,z-1/6
x+2/3,x-y+1/3,z-1/6
-x+y+2/3,y+1/3,z-1/6
x+1/3,y+2/3,z+2/3
-y+1/3,x-y+2/3,z+2/3
-x+y+1/3,-x+2/3,z+2/3
y+1/3,x+2/3,-z+7/6
-x+1/3,-x+y+2/3,-z+7/6
x-y+1/3,-y+2/3,-z+7/6
-x+1/3,-y+2/3,-z+2/3
y+1/3,-x+y+2/3,-z+2/3
x-y+1/3,x+2/3,-z+2/3
-y+1/3,-x+2/3,z+1/6
x+1/3,x-y+2/3,z+1/6
-x+y+1/3,y+2/3,z+1/6

loop_
_atom_site_label
_atom_site_type_symbol
_atom_site_fract_x
_atom_site_fract_y
_atom_site_fract_z
_atom_site_occupancy
_atom_site_U_iso_or_equiv
Ti1 Ti+4 0 0 0.1451 0.6 0.0
Li1 Li+1 0.55 0 0.25 0.267 0.0
Al1 Al+3 0 0 0.1451 0.4 0.0
P1 P+5 0.286 0 0.25 1 0.0
O1 O-2 0.1713 -0.0311 0.1924 1 0.0
O2 O-2 0.1909 0.161 0.0887 1 0.0
Li2 Li+1 0 0 0 0.29 0.0
Na1 Na+1 0 0 0 0.71 0.0
